data_4321283
loop_
_publ_author_name
'Joseph N. Coalter'
'John C. Huffman'
'William E. Streib'
'Kenneth G. Caulton'

_publ_section_title
;
 A New Class of Electron-Rich Unsaturated Molecules: Ru2HnX4-n(PiPr3)4, X
 = Anion
;
_journal_name_full 'Inorganic Chemistry'
_journal_page_first 3757
_journal_page_last 3764
_journal_paper_doi 10.1021/ic991112y
_journal_volume 39
_journal_year 2000
_chemical_formula_moiety 'C36 H86 C12 P4 Ru2'
_chemical_formula_sum 'C36 H86 Cl2 P4 Ru2'
_chemical_formula_weight 916.019
_space_group_IT_number 2
_symmetry_cell_setting triclinic
_symmetry_space_group_name_Hall '-P 1'
_symmetry_space_group_name_H-M 'P -1'
_audit_creation_method 'minor manual editing of SDT2CIF v. 1.2 BETA  output'
_cell_angle_alpha 90.13(2)
_cell_angle_beta 101.90(2)
_cell_angle_gamma 73.13(2)
_cell_formula_units_Z 4
_cell_length_a 17.155(8)
_cell_length_b 19.934(8)
_cell_length_c 14.204(6)
_cell_measurement_reflns_used 62
_cell_measurement_temperature 102
_cell_measurement_theta_max 12.5
_cell_measurement_theta_min 8.73
_cell_volume 4540(3)
_computing_cell_refinement 'XTEL, local package'
_computing_data_collection 'NPS, local program'
_computing_data_reduction 'XTEL, local package'
_computing_molecular_graphics 'XTEL, local package'
_computing_publication_material 'XTEL, local package'
_computing_structure_refinement 'XTEL, local package'
_computing_structure_solution MULTAN78
_diffrn_ambient_temperature 102
_diffrn_measured_fraction_theta_full 0
_diffrn_measured_fraction_theta_max 1
_diffrn_measurement_device_type 'refurbished Picker diffractometer'
_diffrn_measurement_method '\q/2\q scans'
_diffrn_radiation_type 'Mo K\a'
_diffrn_radiation_wavelength 0.71069
_diffrn_reflns_av_R_equivalents 0.043
_diffrn_reflns_limit_h_max 18
_diffrn_reflns_limit_h_min 0
_diffrn_reflns_limit_k_max 21
_diffrn_reflns_limit_k_min -20
_diffrn_reflns_limit_l_max 14
_diffrn_reflns_limit_l_min -15
_diffrn_reflns_number 12398
_diffrn_reflns_theta_full 0
_diffrn_reflns_theta_max 22.5444
_diffrn_reflns_theta_min 3.03466
_diffrn_standards_decay_% 15.7
_diffrn_standards_interval_count 300
_diffrn_standards_number 4
_exptl_absorpt_coefficient_mu 0.9466
_exptl_absorpt_correction_type none
_exptl_absorpt_process_details none
_exptl_crystal_colour black
_exptl_crystal_density_diffrn 1.34
_exptl_crystal_density_method 'not measured'
_exptl_crystal_description prism
_exptl_crystal_F_000 1936
_exptl_crystal_size_max .25
_exptl_crystal_size_mid .20
_exptl_crystal_size_min .15
_refine_diff_density_max 2.24
_refine_diff_density_min -1.55
_refine_ls_abs_structure_details none
_refine_ls_extinction_coef -0.00000024(5)
_refine_ls_extinction_expression
;

Larson, A. C. (1967).  Acta Cryst. 23, p. 664.  Eq. (3)

;
_refine_ls_extinction_method Zachariasen
_refine_ls_goodness_of_fit_ref 1.8145
_refine_ls_hydrogen_treatment noref
_refine_ls_matrix_type full
_refine_ls_number_parameters 716
_refine_ls_number_reflns 4582
_refine_ls_R_factor_gt 0.1048
_refine_ls_shift/su_max 0.969
_refine_ls_structure_factor_coef F
_refine_ls_weighting_details w^-1^=\s^2^(F)+(.07F)^2^
_refine_ls_weighting_scheme calc
_refine_ls_wR_factor_ref 0.0957
_reflns_number_gt 4582
_reflns_number_total 11924
_reflns_threshold_expression F^2^>2.0\s(F^2^)
_cod_data_source_file ic991112y_4.cif
_cod_data_source_block MSC98193
_cod_database_code 4321283

loop_
_symmetry_equiv_pos_as_xyz
x,y,z
-x,-y,-z

loop_
_atom_site_label
_atom_site_type_symbol
_atom_site_fract_x
_atom_site_fract_y
_atom_site_fract_z
_atom_site_U_iso_or_equiv
_atom_site_adp_type
_atom_site_occupancy
_atom_site_disorder_group
_atom_site_disorder_assembly
RU1 RU 0.75543(12) 0.50108(8) 0.28507(14) 0.0594(10) Uani 1 0 .
RU2 RU 0.72667(13) 0.62531(9) 0.07745(15) 0.0733(11) Uani 1 0 .
CL3 CL 0.7947(6) 0.5018(3) 0.1305(5) 0.131(5) Uani 1 0 .
CL4 CL 0.7266(5) 0.6271(3) 0.2493(5) 0.111(4) Uani 1 0 .
P5 P 0.8336(4) 0.3876(3) 0.3096(5) 0.068(3) Uani 1 0 .
C6 C 0.834(2) 0.3338(16) 0.203(2) 0.120(11) Uiso 1 0 .
C7 C 0.739(2) 0.3405(13) 0.166(3) 0.16(2) Uani 1 0 .
C8 C 0.905(3) 0.2639(13) 0.217(2) 0.19(2) Uani 1 0 .
C9 C 0.837(2) 0.3297(12) 0.4101(19) 0.107(17) Uani 1 0 .
C10 C 0.912(2) 0.2665(16) 0.456(2) 0.16(2) Uani 1 0 .
C11 C 0.756(3) 0.2986(13) 0.391(3) 0.19(3) Uani 1 0 .
C12 C 0.956(2) 0.380(3) 0.328(6) 0.22(5) Uani 1 0 .
C13 C 0.965(4) 0.402(3) 0.239(4) 0.23(4) Uani 1 0 .
C14 C 0.9673(19) 0.407(3) 0.426(3) 0.23(4) Uani 1 0 .
P15 P 0.6987(4) 0.5246(3) 0.4166(5) 0.063(3) Uani 1 0 .
C16 C 0.7617(19) 0.5531(16) 0.532(2) 0.116(19) Uani 1 0 .
C17 C 0.7962(19) 0.6085(16) 0.501(2) 0.121(11) Uiso 1 0 .
C18 C 0.8339(18) 0.4904(13) 0.574(2) 0.125(17) Uani 1 0 .
C19 C 0.601(2) 0.5986(17) 0.386(2) 0.138(19) Uani 1 0 .
C20 C 0.5466(15) 0.5966(12) 0.294(2) 0.098(14) Uani 1 0 .
C21 C 0.570(3) 0.648(2) 0.450(4) 0.27(4) Uani 1 0 .
C22 C 0.6625(17) 0.4584(11) 0.4780(17) 0.078(14) Uani 1 0 .
C23 C 0.638(2) 0.4699(11) 0.574(2) 0.118(17) Uani 1 0 .
C24 C 0.5850(18) 0.4422(18) 0.408(3) 0.17(2) Uani 1 0 .
P25 P 0.8097(4) 0.6922(3) 0.0875(5) 0.063(3) Uani 1 0 .
C26 C 0.7927(19) 0.7559(12) 0.1814(18) 0.100(16) Uani 1 0 .
C27 C 0.8557(18) 0.8020(11) 0.1993(17) 0.107(14) Uani 1 0 .
C28 C 0.7045(16) 0.8008(11) 0.1787(17) 0.079(14) Uani 1 0 .
C29 C 0.8124(16) 0.7397(11) -0.0194(18) 0.067(12) Uani 1 0 .
C30 C 0.740(2) 0.8035(15) -0.044(2) 0.121(18) Uani 1 0 .
C31 C 0.8911(17) 0.7608(13) -0.0306(15) 0.102(14) Uani 1 0 .
C32 C 0.9215(16) 0.6439(13) 0.134(2) 0.085(15) Uani 1 0 .
C33 C 0.9512(17) 0.5907(16) 0.061(3) 0.14(2) Uani 1 0 .
C34 C 0.9405(16) 0.6182(13) 0.2380(17) 0.090(14) Uani 1 0 .
P35 P 0.6860(4) 0.6129(3) -0.0828(5) 0.071(3) Uani 1 0 .
C36 C 0.7582(14) 0.5521(13) -0.1543(16) 0.064(12) Uani 1 0 .
C37 C 0.8161(15) 0.5869(12) -0.1844(17) 0.073(13) Uani 1 0 .
C38 C 0.8006(19) 0.4828(13) -0.106(2) 0.118(17) Uani 1 0 .
C39 C 0.605(2) 0.568(2) -0.079(3) 0.173(16) Uiso 1 0 .
C40 C 0.574(2) 0.5735(17) 0.005(3) 0.18(3) Uani 1 0 .
C41 C 0.566(2) 0.537(2) -0.165(3) 0.22(3) Uani 1 0 .
C42 C 0.6402(14) 0.6906(12) -0.1741(18) 0.066(12) Uani 1 0 .
C43 C 0.6140(14) 0.6767(11) -0.2762(18) 0.079(13) Uani 1 0 .
C44 C 0.5638(19) 0.7425(16) -0.147(2) 0.120(18) Uani 1 0 .
RU45 RU 0.71977(13) 0.00786(9) -0.41802(15) 0.0643(10) Uani 1 0 .
RU46 RU 0.75164(12) 0.11387(9) -0.21120(15) 0.0659(10) Uani 1 0 .
CL47 CL 0.7997(5) 0.0895(3) -0.3624(5) 0.100(4) Uani 1 0 .
CL48 CL 0.7185(5) 0.0035(3) -0.2465(5) 0.100(4) Uani 1 0 .
P49 P 0.7883(4) -0.1038(3) -0.4141(5) 0.058(3) Uani 1 0 .
C50 C 0.7752(15) -0.1510(10) -0.5241(16) 0.072(11) Uani 1 0 .
C51 C 0.6968(17) -0.1732(11) -0.5463(14) 0.087(13) Uani 1 0 .
C52 C 0.8473(17) -0.2160(11) -0.5341(18) 0.094(14) Uani 1 0 .
C53 C 0.7700(14) -0.1558(11) -0.3247(15) 0.060(6) Uiso 1 0 .
C54 C 0.8152(19) -0.2351(12) -0.3047(16) 0.117(15) Uani 1 0 .
C55 C 0.677(2) -0.1500(13) -0.3187(19) 0.138(18) Uani 1 0 .
C56 C 0.9047(14) -0.1212(10) -0.3733(19) 0.068(13) Uani 1 0 .
C57 C 0.9379(15) -0.0867(12) -0.442(2) 0.097(14) Uani 1 0 .
C58 C 0.9307(14) -0.1030(10) -0.2699(17) 0.073(12) Uani 1 0 .
P59 P 0.6818(4) 0.0445(3) -0.5740(5) 0.062(3) Uani 1 0 .
C60 C 0.618(3) 0.1382(12) -0.567(3) 0.20(3) Uani 1 0 .
C61 C 0.5711(17) 0.1431(12) -0.488(2) 0.100(15) Uani 1 0 .
C62 C 0.611(2) 0.1933(19) -0.618(2) 0.151(13) Uiso 1 0 .
C63 C 0.7459(14) 0.0572(10) -0.6521(18) 0.066(12) Uani 1 0 .
C64 C 0.8124(17) 0.0904(12) -0.6063(17) 0.089(14) Uani 1 0 .
C65 C 0.7932(14) -0.0135(12) -0.6947(16) 0.076(12) Uani 1 0 .
C66 C 0.6044(15) 0.0088(11) -0.6576(18) 0.072(12) Uani 1 0 .
C67 C 0.5797(17) 0.0345(14) -0.761(2) 0.117(16) Uani 1 0 .
C68 C 0.5332(17) 0.0075(17) -0.618(2) 0.127(19) Uani 1 0 .
P69 P 0.8233(4) 0.1931(3) -0.1868(5) 0.069(3) Uani 1 0 .
C70 C 0.8097(16) 0.2600(10) -0.0930(17) 0.079(13) Uani 1 0 .
C71 C 0.7203(17) 0.3188(12) -0.128(2) 0.102(15) Uani 1 0 .
C72 C 0.8821(16) 0.2897(13) -0.053(2) 0.100(16) Uani 1 0 .
C73 C 0.809(2) 0.2467(13) -0.302(2) 0.096(17) Uani 1 0 .
C74 C 0.861(2) 0.2962(12) -0.295(2) 0.16(2) Uani 1 0 .
C75 C 0.720(2) 0.2790(14) -0.354(2) 0.117(18) Uani 1 0 .
C76 C 0.9394(16) 0.1548(13) -0.160(2) 0.099(17) Uani 1 0 .
C77 C 0.9770(15) 0.1084(14) -0.231(2) 0.101(17) Uani 1 0 .
C78 C 0.9671(15) 0.1087(13) -0.061(2) 0.107(16) Uani 1 0 .
P79 P 0.6880(4) 0.1207(3) -0.0861(5) 0.071(3) Uani 1 0 .
C80 C 0.565(4) 0.156(3) -0.142(5) 0.35(3) Uiso 1 0 .
C81 C 0.5335(17) 0.1229(14) -0.216(2) 0.106(9) Uiso 1 0 .
C82 C 0.551(4) 0.079(3) -0.042(4) 0.33(3) Uiso 1 0 .
C83 C 0.7602 0.0636 0.028 0.1548 Uiso 1 0 .
C84 C 0.7856(17) -0.0179(14) -0.007(2) 0.115(10) Uiso 1 0 .
C85 C 0.806(2) 0.1171(17) 0.089(2) 0.155(13) Uiso 1 0 .
C86 C 0.671(2) 0.197(2) 0.002(3) 0.187(16) Uiso 1 0 .
C87 C 0.6363(16) 0.1940(13) 0.0884(19) 0.096(9) Uiso 1 0 .
H1 H 0.8377 0.3633 0.1548 0.1538 Uiso 1 0 .
H2 H 0.7005 0.39 0.1603 0.1423 Uiso 1 0 .
H3 H 0.7259 0.328 0.0957 0.1423 Uiso 1 0 .
H4 H 0.7147 0.3137 0.1986 0.1423 Uiso 1 0 .
H5 H 0.9108 0.2459 0.1546 0.177 Uiso 1 0 .
H6 H 0.9558 0.2774 0.2417 0.177 Uiso 1 0 .
H7 H 0.9 0.2315 0.2577 0.177 Uiso 1 0 .
H8 H 0.8282 0.3583 0.4646 0.1266 Uiso 1 0 .
H9 H 0.9188 0.2288 0.412 0.1577 Uiso 1 0 .
H10 H 0.9616 0.2783 0.4727 0.1577 Uiso 1 0 .
H11 H 0.9028 0.2459 0.5142 0.1577 Uiso 1 0 .
H12 H 0.7058 0.3345 0.3614 0.1745 Uiso 1 0 .
H13 H 0.7634 0.2614 0.3455 0.1745 Uiso 1 0 .
H14 H 0.7471 0.2791 0.4474 0.1745 Uiso 1 0 .
H15 H 0.9868 0.3301 0.3359 0.2769 Uiso 1 0 .
H16 H 0.9556 0.3727 0.1868 0.231 Uiso 1 0 .
H17 H 0.9309 0.4494 0.2177 0.231 Uiso 1 0 .
H18 H 1.0237 0.4041 0.2414 0.231 Uiso 1 0 .
H19 H 1.0252 0.4137 0.4505 0.2161 Uiso 1 0 .
H20 H 0.9322 0.4583 0.4266 0.2161 Uiso 1 0 .
H21 H 0.9579 0.3838 0.4769 0.2161 Uiso 1 0 .
H22 H 0.726 0.5704 0.5756 0.1307 Uiso 1 0 .
H23 H 0.8257 0.5967 0.454 0.1035 Uiso 1 0 .
H24 H 0.7465 0.652 0.4725 0.1035 Uiso 1 0 .
H25 H 0.8255 0.6268 0.5548 0.1035 Uiso 1 0 .
H26 H 0.8107 0.4536 0.5941 0.1709 Uiso 1 0 .
H27 H 0.8662 0.4718 0.5307 0.1709 Uiso 1 0 .
H28 H 0.8661 0.5013 0.6318 0.1709 Uiso 1 0 .
H29 H 0.5701 0.5722 0.4154 0.1468 Uiso 1 0 .
H30 H 0.5374 0.6384 0.2538 0.1029 Uiso 1 0 .
H31 H 0.5694 0.557 0.2615 0.1029 Uiso 1 0 .
H32 H 0.4912 0.5957 0.3006 0.1029 Uiso 1 0 .
H33 H 0.5702 0.6953 0.4148 0.3584 Uiso 1 0 .
H34 H 0.5246 0.6521 0.462 0.3584 Uiso 1 0 .
H35 H 0.6183 0.6437 0.5034 0.3584 Uiso 1 0 .
H36 H 0.7079 0.4129 0.487 0.1042 Uiso 1 0 .
H37 H 0.5911 0.5117 0.5683 0.1205 Uiso 1 0 .
H38 H 0.6243 0.4321 0.5987 0.1205 Uiso 1 0 .
H39 H 0.6832 0.4789 0.6217 0.1205 Uiso 1 0 .
H40 H 0.5338 0.4829 0.3986 0.1506 Uiso 1 0 .
H41 H 0.5923 0.4328 0.3418 0.1506 Uiso 1 0 .
H42 H 0.568 0.4033 0.4288 0.1506 Uiso 1 0 .
H43 H 0.8082 0.7263 0.2429 0.1115 Uiso 1 0 .
H44 H 0.9154 0.7718 0.2041 0.1057 Uiso 1 0 .
H45 H 0.8461 0.8357 0.1479 0.1057 Uiso 1 0 .
H46 H 0.8582 0.8253 0.2587 0.1057 Uiso 1 0 .
H47 H 0.6828 0.8349 0.1241 0.1106 Uiso 1 0 .
H48 H 0.6642 0.7717 0.1683 0.1106 Uiso 1 0 .
H49 H 0.6944 0.825 0.2349 0.1106 Uiso 1 0 .
H50 H 0.8027 0.712 -0.0723 0.0879 Uiso 1 0 .
H51 H 0.7301 0.8244 -0.1087 0.1185 Uiso 1 0 .
H52 H 0.6873 0.7946 -0.0397 0.1185 Uiso 1 0 .
H53 H 0.7437 0.8413 -0.0009 0.1185 Uiso 1 0 .
H54 H 0.9416 0.7167 -0.0123 0.0932 Uiso 1 0 .
H55 H 0.892 0.7761 -0.0911 0.0932 Uiso 1 0 .
H56 H 0.9051 0.7927 0.0168 0.0932 Uiso 1 0 .
H57 H 0.9558 0.6758 0.1369 0.1028 Uiso 1 0 .
H58 H 0.9382 0.6101 -0.0033 0.1301 Uiso 1 0 .
H59 H 1.0106 0.564 0.0753 0.1301 Uiso 1 0 .
H60 H 0.9233 0.5522 0.0573 0.1301 Uiso 1 0 .
H61 H 0.9134 0.5812 0.2465 0.0986 Uiso 1 0 .
H62 H 1.0009 0.5925 0.265 0.0986 Uiso 1 0 .
H63 H 0.9247 0.6522 0.2817 0.0986 Uiso 1 0 .
H64 H 0.7228 0.5438 -0.2145 0.084 Uiso 1 0 .
H65 H 0.8491 0.5599 -0.2271 0.0916 Uiso 1 0 .
H66 H 0.7867 0.6324 -0.2182 0.0916 Uiso 1 0 .
H67 H 0.8551 0.5952 -0.1294 0.0916 Uiso 1 0 .
H68 H 0.7583 0.4607 -0.0894 0.1245 Uiso 1 0 .
H69 H 0.8305 0.4493 -0.1435 0.1245 Uiso 1 0 .
H70 H 0.8359 0.4845 -0.0458 0.1245 Uiso 1 0 .
H71 H 0.6498 0.5199 -0.0452 0.1732 Uiso 1 0 .
H72 H 0.5184 0.6107 -0.0146 0.1743 Uiso 1 0 .
H73 H 0.5618 0.5335 0.0251 0.1743 Uiso 1 0 .
H74 H 0.6041 0.5912 0.0574 0.1743 Uiso 1 0 .
H75 H 0.5143 0.5705 -0.1924 0.1742 Uiso 1 0 .
H76 H 0.6012 0.5313 -0.2122 0.1742 Uiso 1 0 .
H77 H 0.5582 0.4932 -0.1531 0.1742 Uiso 1 0 .
H78 H 0.6795 0.718 -0.1692 0.0906 Uiso 1 0 .
H79 H 0.5955 0.719 -0.3197 0.0993 Uiso 1 0 .
H80 H 0.6631 0.6465 -0.2994 0.0993 Uiso 1 0 .
H81 H 0.5731 0.6538 -0.2876 0.0993 Uiso 1 0 .
H82 H 0.539 0.7843 -0.1847 0.1409 Uiso 1 0 .
H83 H 0.5175 0.7188 -0.152 0.1409 Uiso 1 0 .
H84 H 0.5729 0.7531 -0.0792 0.1409 Uiso 1 0 .
H85 H 0.769 -0.1175 -0.5792 0.0904 Uiso 1 0 .
H86 H 0.6465 -0.1334 -0.5397 0.0853 Uiso 1 0 .
H87 H 0.6825 -0.1903 -0.6068 0.0853 Uiso 1 0 .
H88 H 0.6979 -0.2085 -0.4971 0.0853 Uiso 1 0 .
H89 H 0.8427 -0.2349 -0.5974 0.116 Uiso 1 0 .
H90 H 0.9022 -0.2043 -0.5246 0.116 Uiso 1 0 .
H91 H 0.8574 -0.253 -0.4877 0.116 Uiso 1 0 .
H92 H 0.7865 -0.1355 -0.2649 0.0851 Uiso 1 0 .
H93 H 0.7965 -0.2628 -0.3529 0.1115 Uiso 1 0 .
H94 H 0.8758 -0.2427 -0.3049 0.1115 Uiso 1 0 .
H95 H 0.8152 -0.2533 -0.2429 0.1115 Uiso 1 0 .
H96 H 0.6392 -0.0979 -0.3325 0.122 Uiso 1 0 .
H97 H 0.6483 -0.1722 -0.3704 0.122 Uiso 1 0 .
H98 H 0.667 -0.1629 -0.2603 0.122 Uiso 1 0 .
H99 H 0.932 -0.1712 -0.3739 0.0861 Uiso 1 0 .
H100 H 0.9978 -0.0986 -0.4314 0.1 Uiso 1 0 .
H101 H 0.9213 -0.1016 -0.5096 0.1 Uiso 1 0 .
H102 H 0.916 -0.0368 -0.4479 0.1 Uiso 1 0 .
H103 H 0.9889 -0.1152 -0.2436 0.086 Uiso 1 0 .
H104 H 0.9064 -0.054 -0.2602 0.086 Uiso 1 0 .
H105 H 0.9082 -0.1283 -0.2255 0.086 Uiso 1 0 .
H106 H 0.6685 0.1502 -0.5184 0.181 Uiso 1 0 .
H107 H 0.5101 0.1508 -0.5168 0.1097 Uiso 1 0 .
H108 H 0.5854 0.0999 -0.4464 0.1097 Uiso 1 0 .
H109 H 0.5701 0.1805 -0.4433 0.1097 Uiso 1 0 .
H110 H 0.6482 0.1847 -0.6644 0.1745 Uiso 1 0 .
H111 H 0.5541 0.2051 -0.6628 0.1745 Uiso 1 0 .
H112 H 0.6138 0.2353 -0.5895 0.1745 Uiso 1 0 .
H113 H 0.7124 0.0891 -0.7068 0.0841 Uiso 1 0 .
H114 H 0.8455 0.0996 -0.6511 0.09 Uiso 1 0 .
H115 H 0.7912 0.1339 -0.5789 0.09 Uiso 1 0 .
H116 H 0.8539 0.0594 -0.5544 0.09 Uiso 1 0 .
H117 H 0.7565 -0.0364 -0.7268 0.0869 Uiso 1 0 .
H118 H 0.825 -0.0032 -0.7409 0.0869 Uiso 1 0 .
H119 H 0.8341 -0.0438 -0.6443 0.0869 Uiso 1 0 .
H120 H 0.6349 -0.0418 -0.6603 0.0887 Uiso 1 0 .
H121 H 0.6304 0.0343 -0.7893 0.1183 Uiso 1 0 .
H122 H 0.5521 0.0082 -0.806 0.1183 Uiso 1 0 .
H123 H 0.5466 0.0832 -0.7723 0.1183 Uiso 1 0 .
H124 H 0.496 0.0531 -0.6183 0.1328 Uiso 1 0 .
H125 H 0.5016 -0.0219 -0.6521 0.1328 Uiso 1 0 .
H126 H 0.5507 -0.012 -0.551 0.1328 Uiso 1 0 .
H127 H 0.8011 0.2346 -0.0335 0.109 Uiso 1 0 .
H128 H 0.7281 0.3464 -0.1813 0.1129 Uiso 1 0 .
H129 H 0.6773 0.3013 -0.1485 0.1129 Uiso 1 0 .
H130 H 0.7099 0.3518 -0.0785 0.1129 Uiso 1 0 .
H131 H 0.934 0.2527 -0.0305 0.1148 Uiso 1 0 .
H132 H 0.8909 0.3154 -0.1062 0.1148 Uiso 1 0 .
H133 H 0.8734 0.3204 -0.0031 0.1148 Uiso 1 0 .
H134 H 0.8295 0.2138 -0.35 0.1056 Uiso 1 0 .
H135 H 0.9177 0.2716 -0.2624 0.1322 Uiso 1 0 .
H136 H 0.8637 0.3155 -0.3556 0.1322 Uiso 1 0 .
H137 H 0.8408 0.3346 -0.2568 0.1322 Uiso 1 0 .
H138 H 0.7123 0.2961 -0.4199 0.1287 Uiso 1 0 .
H139 H 0.6894 0.2421 -0.3606 0.1287 Uiso 1 0 .
H140 H 0.6901 0.3145 -0.3206 0.1287 Uiso 1 0 .
H141 H 0.9633 0.1918 -0.1498 0.1156 Uiso 1 0 .
H142 H 0.9554 0.0687 -0.2412 0.1215 Uiso 1 0 .
H143 H 0.9596 0.135 -0.2945 0.1215 Uiso 1 0 .
H144 H 1.0349 0.093 -0.2155 0.1215 Uiso 1 0 .
H145 H 0.9472 0.0684 -0.0632 0.1084 Uiso 1 0 .
H146 H 1.0264 0.0932 -0.0371 0.1084 Uiso 1 0 .
H147 H 0.9446 0.1362 -0.0084 0.1084 Uiso 1 0 .

loop_
_atom_site_aniso_label
_atom_site_aniso_U_11
_atom_site_aniso_U_22
_atom_site_aniso_U_33
_atom_site_aniso_U_12
_atom_site_aniso_U_13
_atom_site_aniso_U_23
RU1 0.08(2) 0.030(9) 0.072(12) -0.0094(11) 0.0139(13) -0.0175(10)
RU2 0.10(2) 0.051(16) 0.085(14) -0.0430(13) 0.0281(14) -0.0289(12)
CL3 0.24(6) 0.048(16) 0.101(18) -0.027(5) 0.060(6) -0.012(4)
CL4 0.18(5) 0.053(17) 0.088(16) -0.059(5) 0.035(5) -0.017(4)
P5 0.09(2) 0.036(12) 0.093(17) -0.014(3) 0.049(5) -0.020(4)
C7 0.15(5) 0.07(3) 0.26(6) -0.09(2) 0.02(3) -0.06(2)
C8 0.39(11) 0.033(19) 0.10(3) 0.04(2) 0.04(3) -0.022(16)
C9 0.18(5) 0.04(2) 0.11(3) 0.033(18) 0.08(2) 0.000(15)
C10 0.19(6) 0.10(4) 0.18(5) 0.09(2) 0.07(3) 0.00(2)
C11 0.29(9) 0.05(2) 0.28(7) -0.08(3) 0.14(4) -0.05(2)
C12 0.07(3) 0.23(9) 0.47(13) 0.03(3) -0.09(5) -0.27(7)
C13 0.35(12) 0.13(5) 0.24(7) -0.03(4) 0.20(6) -0.03(4)
C14 0.03(2) 0.43(15) 0.24(7) 0.03(3) -0.01(3) -0.09(5)
P15 0.08(2) 0.037(12) 0.067(12) 0.003(3) 0.005(4) -0.011(3)
C16 0.14(5) 0.12(4) 0.13(3) -0.06(2) 0.05(2) -0.08(2)
C18 0.10(4) 0.07(3) 0.17(4) 0.044(17) -0.10(2) -0.06(2)
C19 0.16(5) 0.16(6) 0.05(2) 0.09(2) 0.00(2) 0.01(2)
C20 0.07(3) 0.08(3) 0.11(3) 0.031(15) 0.010(18) 0.022(17)
C21 0.26(8) 0.24(9) 0.31(8) 0.23(4) -0.16(4) -0.21(4)
C22 0.12(4) 0.05(2) 0.06(2) 0.029(15) 0.044(18) -0.013(13)
C23 0.21(6) 0.05(2) 0.10(3) 0.006(18) 0.09(2) -0.011(15)
C24 0.08(3) 0.19(7) 0.19(5) -0.05(2) -0.01(2) 0.02(3)
P25 0.09(2) 0.034(11) 0.068(12) -0.034(4) 0.023(4) -0.019(3)
C26 0.16(5) 0.06(2) 0.09(3) -0.045(19) 0.06(2) -0.024(15)
C27 0.17(5) 0.04(2) 0.08(2) -0.050(17) -0.013(18) -0.012(13)
C28 0.12(4) 0.06(2) 0.08(3) 0.032(16) 0.037(18) -0.043(15)
C29 0.08(3) 0.031(16) 0.11(3) -0.020(13) 0.018(17) -0.040(14)
C30 0.16(5) 0.10(4) 0.11(3) -0.08(2) 0.01(2) -0.06(2)
C31 0.13(4) 0.12(4) 0.046(18) -0.08(2) 0.019(16) -0.027(15)
C32 0.10(3) 0.08(3) 0.10(3) -0.058(17) 0.030(19) -0.042(17)
C33 0.07(3) 0.13(5) 0.19(5) -0.005(19) -0.00(2) -0.02(3)
C34 0.12(4) 0.10(4) 0.040(18) -0.020(17) 0.015(17) -0.028(15)
P35 0.074(19) 0.060(19) 0.097(17) -0.037(4) 0.027(5) -0.037(4)
C36 0.07(2) 0.09(3) 0.06(2) -0.042(16) 0.015(14) -0.049(14)
C37 0.08(3) 0.08(3) 0.11(3) -0.037(15) 0.054(17) -0.061(15)
C38 0.15(5) 0.05(2) 0.15(4) -0.015(18) 0.04(2) -0.016(18)
C40 0.25(7) 0.18(7) 0.23(6) -0.18(3) 0.15(4) -0.15(3)
C41 0.21(6) 0.41(14) 0.19(5) -0.27(4) 0.14(3) -0.24(4)
C42 0.041(19) 0.09(3) 0.09(3) -0.001(14) -0.005(15) -0.047(16)
C43 0.07(2) 0.07(3) 0.09(3) -0.009(14) -0.014(16) -0.027(15)
C44 0.10(4) 0.14(5) 0.12(3) -0.01(2) 0.00(2) -0.05(2)
RU45 0.070(18) 0.039(12) 0.081(14) 0.0046(11) 0.0112(13) -0.0132(11)
RU46 0.065(16) 0.031(10) 0.100(17) -0.0170(11) 0.0053(14) -0.0178(11)
CL47 0.13(3) 0.08(3) 0.13(2) -0.047(5) 0.038(5) -0.061(4)
CL48 0.16(4) 0.048(15) 0.093(16) -0.039(4) 0.017(5) -0.027(4)
P49 0.058(15) 0.032(10) 0.079(14) -0.004(3) 0.001(4) -0.015(3)
C50 0.08(3) 0.033(16) 0.08(2) -0.016(13) -0.012(15) -0.004(12)
C51 0.15(5) 0.06(2) 0.030(15) -0.058(16) -0.001(15) -0.016(11)
C52 0.14(4) 0.034(17) 0.10(3) 0.014(15) 0.007(18) -0.020(14)
C54 0.19(6) 0.05(2) 0.05(2) -0.011(18) -0.033(19) 0.001(13)
C55 0.20(6) 0.08(3) 0.11(3) -0.08(2) 0.02(2) -0.005(17)
C56 0.08(3) 0.037(17) 0.11(3) -0.010(13) 0.047(18) -0.032(14)
C57 0.07(3) 0.07(3) 0.14(3) -0.011(14) 0.011(18) 0.008(17)
C58 0.08(3) 0.05(2) 0.08(2) 0.011(13) -0.029(16) -0.036(13)
P59 0.049(13) 0.040(13) 0.097(17) -0.004(3) 0.020(4) -0.009(3)
C60 0.36(11) 0.021(17) 0.23(6) 0.02(2) 0.22(4) 0.01(2)
C61 0.10(3) 0.06(3) 0.13(3) 0.016(15) 0.00(2) -0.007(17)
C63 0.05(2) 0.033(16) 0.12(3) -0.006(11) 0.011(16) -0.029(13)
C64 0.12(4) 0.06(3) 0.08(2) -0.016(16) 0.031(18) -0.015(15)
C65 0.08(3) 0.08(3) 0.08(2) -0.031(15) 0.037(15) -0.023(14)
C66 0.06(2) 0.07(3) 0.06(2) -0.015(13) -0.001(15) 0.007(13)
C67 0.11(4) 0.11(4) 0.10(3) -0.036(19) -0.04(2) -0.012(19)
C68 0.08(3) 0.22(8) 0.12(3) -0.09(2) 0.05(2) -0.08(2)
P69 0.075(19) 0.034(11) 0.098(17) -0.021(3) 0.019(4) -0.014(4)
C70 0.11(4) 0.040(18) 0.09(3) -0.030(15) -0.005(17) -0.040(13)
C71 0.11(4) 0.05(2) 0.15(4) 0.003(16) 0.02(2) -0.035(17)
C72 0.11(4) 0.09(3) 0.15(4) -0.058(18) 0.06(2) -0.082(19)
C73 0.15(5) 0.06(3) 0.11(3) -0.048(19) 0.06(2) -0.042(17)
C74 0.31(9) 0.04(2) 0.11(3) -0.07(2) 0.09(3) 0.005(15)
C75 0.16(5) 0.07(3) 0.10(3) -0.02(2) 0.01(2) -0.013(17)
C76 0.08(3) 0.06(3) 0.18(4) -0.028(16) 0.04(2) -0.04(2)
C77 0.07(3) 0.11(4) 0.21(5) -0.040(17) 0.08(2) -0.10(2)
C78 0.05(2) 0.07(3) 0.17(4) -0.003(14) 0.02(2) 0.016(19)
P79 0.066(17) 0.039(13) 0.101(18) -0.022(3) 0.011(4) -0.008(4)

loop_
_atom_type_symbol
_atom_type_description
_atom_type_scat_dispersion_real
_atom_type_scat_dispersion_imag
_atom_type_scat_source
RU Ru -1.42 0.836 'International Tables Vol. IV (1974) Table 2.2B'
CL Cl 0.132 0.159 'International Tables Vol. IV (1974) Table 2.2B'
P P 0.09 0.095 'International Tables Vol. IV (1974) Table 2.2B'
C C 0.002 0.002 'International Tables Vol. IV (1974) Table 2.2B'
H H 0 0 'International Tables Vol. IV (1974) Table 2.2B'

loop_
_geom_angle_atom_site_label_1
_geom_angle_atom_site_label_2
_geom_angle_atom_site_label_3
_geom_angle
_geom_angle_site_symmetry_1
_geom_angle_site_symmetry_2
_geom_angle_site_symmetry_3
_geom_angle_publ_flag
CL3 RU1 CL4 78.7(2) . . . no
CL3 RU1 P5 87.7(2) . . . no
CL3 RU1 P15 167.0(2) . . . no
CL4 RU1 P5 156.1(3) . . . no
CL4 RU1 P15 89.9(2) . . . no
P5 RU1 P15 105.1(2) . . . no
CL3 RU2 CL4 78.5(2) . . . no
CL3 RU2 P25 115.8(3) . . . no
CL3 RU2 P35 98.9(2) . . . no
CL4 RU2 P25 93.4(2) . . . no
CL4 RU2 P35 160.1(2) . . . no
P25 RU2 P35 105.3(2) . . . no
CL47 RU45 CL48 80.2(2) . . . no
CL47 RU45 P49 117.8(3) . . . no
CL47 RU45 P59 97.7(2) . . . no
CL48 RU45 P49 93.1(2) . . . no
CL48 RU45 P59 159.6(2) . . . no
P49 RU45 P59 105.5(2) . . . no
CL47 RU46 CL48 79.9(2) . . . no
CL47 RU46 P69 87.9(2) . . . no
CL47 RU46 P79 166.6(2) . . . no
CL48 RU46 P69 160.9(3) . . . no
CL48 RU46 P79 87.8(2) . . . no
P69 RU46 P79 105.3(2) . . . no
RU1 CL3 RU2 99.4(3) . . . no
RU1 CL4 RU2 98.9(2) . . . no
RU45 CL47 RU46 96.5(3) . . . no
RU45 CL48 RU46 96.7(2) . . . no
RU1 P5 C6 116.9(10) . . . no
RU1 P5 C9 124.4(8) . . . no
RU1 P5 C12 110.2(17) . . . no
C6 P5 C9 106.0(13) . . . no
C6 P5 C12 93.5(19) . . . no
C9 P5 C12 100(3) . . . no
RU1 P15 C16 119.4(9) . . . no
RU1 P15 C19 109.4(10) . . . no
RU1 P15 C22 122.7(7) . . . no
C16 P15 C19 103.6(15) . . . no
C16 P15 C22 97.6(13) . . . no
C19 P15 C22 101.3(14) . . . no
RU2 P25 C26 111.5(9) . . . no
RU2 P25 C29 119.7(7) . . . no
RU2 P25 C32 113.5(7) . . . no
C26 P25 C29 107.5(10) . . . no
C26 P25 C32 100.1(12) . . . no
C29 P25 C32 102.4(12) . . . no
RU2 P35 C36 122.3(7) . . . no
RU2 P35 C39 99.6(14) . . . no
RU2 P35 C42 122.5(7) . . . no
C36 P35 C39 103.1(15) . . . no
C36 P35 C42 98.5(11) . . . no
C39 P35 C42 109.0(14) . . . no
RU45 P49 C50 119.0(7) . . . no
RU45 P49 C53 113.7(8) . . . no
RU45 P49 C56 112.6(6) . . . no
C50 P49 C53 104.7(10) . . . no
C50 P49 C56 104.8(10) . . . no
C53 P49 C56 100.0(11) . . . no
RU45 P59 C60 100.9(12) . . . no
RU45 P59 C63 128.3(8) . . . no
RU45 P59 C66 119.2(8) . . . no
C60 P59 C63 100.1(12) . . . no
C60 P59 C66 101.7(16) . . . no
C63 P59 C66 101.7(11) . . . no
RU46 P69 C70 123.2(9) . . . no
RU46 P69 C73 110.8(9) . . . no
RU46 P69 C76 114.9(8) . . . no
C70 P69 C73 104.3(10) . . . no
C70 P69 C76 101.2(12) . . . no
C73 P69 C76 99.3(15) . . . no
RU46 P79 C80 106(2) . . . no
RU46 P79 C83 112.7(3) . . . no
RU46 P79 C86 126.9(12) . . . no
C80 P79 C83 137(2) . . . no
C80 P79 C86 87(2) . . . no
C83 P79 C86 84.5(12) . . . no
P5 C6 C7 103(2) . . . no
P5 C6 C8 115(2) . . . no
P5 C6 H1 103(2) . . . no
C7 C6 C8 125(3) . . . no
C7 C6 H1 97(3) . . . no
C8 C6 H1 112(3) . . . no
C6 C7 H2 114(2) . . . no
C6 C7 H3 112(3) . . . no
C6 C7 H4 119(3) . . . no
H2 C7 H3 100(3) . . . no
H2 C7 H4 106(3) . . . no
H3 C7 H4 105(2) . . . no
C6 C8 H5 109(3) . . . no
C6 C8 H6 104(2) . . . no
C6 C8 H7 114(4) . . . no
H5 C8 H6 106(4) . . . no
H5 C8 H7 112(3) . . . no
H6 C8 H7 110(3) . . . no
P5 C9 C10 126(2) . . . no
P5 C9 C11 112(2) . . . no
P5 C9 H8 107.6(19) . . . no
C10 C9 C11 104(3) . . . no
C10 C9 H8 103(3) . . . no
C11 C9 H8 102(3) . . . no
C9 C10 H9 110(3) . . . no
C9 C10 H10 112(3) . . . no
C9 C10 H11 112(3) . . . no
H9 C10 H10 109(3) . . . no
H9 C10 H11 105(3) . . . no
H10 C10 H11 108(4) . . . no
C9 C11 H12 111(2) . . . no
C9 C11 H13 110(3) . . . no
C9 C11 H14 114(4) . . . no
H12 C11 H13 106(4) . . . no
H12 C11 H14 108(4) . . . no
H13 C11 H14 107(2) . . . no
P5 C12 C13 105(4) . . . no
P5 C12 C14 98(4) . . . no
P5 C12 H15 107(4) . . . no
C13 C12 C14 134(7) . . . no
C13 C12 H15 104(6) . . . no
C14 C12 H15 106(7) . . . no
C12 C13 H16 116(5) . . . no
C12 C13 H17 113(5) . . . no
C12 C13 H18 112(6) . . . no
H16 C13 H17 108(6) . . . no
H16 C13 H18 104(4) . . . no
H17 C13 H18 103(4) . . . no
C12 C14 H19 114(4) . . . no
C12 C14 H20 112(4) . . . no
C12 C14 H21 120(7) . . . no
H19 C14 H20 99(5) . . . no
H19 C14 H21 105(4) . . . no
H20 C14 H21 106(4) . . . no
P15 C16 C17 107(2) . . . no
P15 C16 C18 107.4(17) . . . no
P15 C16 H22 110(2) . . . no
C17 C16 C18 108(3) . . . no
C17 C16 H22 111(3) . . . no
C18 C16 H22 113(3) . . . no
C16 C17 H23 115(3) . . . no
C16 C17 H24 108(3) . . . no
C16 C17 H25 112(3) . . . no
H23 C17 H24 106(3) . . . no
H23 C17 H25 112(3) . . . no
H24 C17 H25 102(3) . . . no
C16 C18 H26 108(3) . . . no
C16 C18 H27 113(3) . . . no
C16 C18 H28 111(2) . . . no
H26 C18 H27 108(2) . . . no
H26 C18 H28 105(3) . . . no
H27 C18 H28 112(3) . . . no
P15 C19 C20 116(2) . . . no
P15 C19 C21 125(2) . . . no
P15 C19 H29 91.6(19) . . . no
C20 C19 C21 118(3) . . . no
C20 C19 H29 87(3) . . . no
C21 C19 H29 80(4) . . . no
C19 C20 H30 110(3) . . . no
C19 C20 H31 111(2) . . . no
C19 C20 H32 113(3) . . . no
H30 C20 H31 108(3) . . . no
H30 C20 H32 106(2) . . . no
H31 C20 H32 108(3) . . . no
C19 C21 H33 100(5) . . . no
C19 C21 H34 121(5) . . . no
C19 C21 H35 104(3) . . . no
H33 C21 H34 110(3) . . . no
H33 C21 H35 98(5) . . . no
H34 C21 H35 119(6) . . . no
P15 C22 C23 122.3(17) . . . no
P15 C22 C24 110.5(18) . . . no
P15 C22 H36 107(2) . . . no
C23 C22 C24 105(3) . . . no
C23 C22 H36 106(2) . . . no
C24 C22 H36 105(2) . . . no
C22 C23 H37 109(2) . . . no
C22 C23 H38 114(2) . . . no
C22 C23 H39 110(3) . . . no
H37 C23 H38 110(3) . . . no
H37 C23 H39 106(2) . . . no
H38 C23 H39 108(3) . . . no
C22 C24 H40 112(3) . . . no
C22 C24 H41 115(3) . . . no
C22 C24 H42 117(3) . . . no
H40 C24 H41 103(3) . . . no
H40 C24 H42 104(3) . . . no
H41 C24 H42 105(3) . . . no
P25 C26 C27 114.6(18) . . . no
P25 C26 C28 117.9(19) . . . no
P25 C26 H43 104.6(17) . . . no
C27 C26 C28 111(2) . . . no
C27 C26 H43 103(2) . . . no
C28 C26 H43 104(2) . . . no
C26 C27 H44 111.3(19) . . . no
C26 C27 H45 113(2) . . . no
C26 C27 H46 115(2) . . . no
H44 C27 H45 104(3) . . . no
H44 C27 H46 103(2) . . . no
H45 C27 H46 108.5(19) . . . no
C26 C28 H47 113(2) . . . no
C26 C28 H48 111.2(19) . . . no
C26 C28 H49 117(2) . . . no
H47 C28 H48 103(2) . . . no
H47 C28 H49 108(2) . . . no
H48 C28 H49 104(2) . . . no
P25 C29 C30 111.5(19) . . . no
P25 C29 C31 122.2(17) . . . no
P25 C29 H50 107.5(17) . . . no
C30 C29 C31 107(2) . . . no
C30 C29 H50 102(2) . . . no
C31 C29 H50 104(2) . . . no
C29 C30 H51 115(3) . . . no
C29 C30 H52 112(2) . . . no
C29 C30 H53 114(3) . . . no
H51 C30 H52 105(3) . . . no
H51 C30 H53 106(3) . . . no
H52 C30 H53 104(3) . . . no
C29 C31 H54 107(2) . . . no
C29 C31 H55 117(2) . . . no
C29 C31 H56 113(2) . . . no
H54 C31 H55 106(2) . . . no
H54 C31 H56 102(2) . . . no
H55 C31 H56 111(2) . . . no
P25 C32 C33 108.8(18) . . . no
P25 C32 C34 113.1(19) . . . no
P25 C32 H57 110(2) . . . no
C33 C32 C34 118(2) . . . no
C33 C32 H57 105(2) . . . no
C34 C32 H57 101(2) . . . no
C32 C33 H58 114(3) . . . no
C32 C33 H59 116(3) . . . no
C32 C33 H60 111(3) . . . no
H58 C33 H59 107(3) . . . no
H58 C33 H60 105(3) . . . no
H59 C33 H60 102(3) . . . no
C32 C34 H61 111(2) . . . no
C32 C34 H62 114(2) . . . no
C32 C34 H63 116(2) . . . no
H61 C34 H62 101(2) . . . no
H61 C34 H63 106(3) . . . no
H62 C34 H63 106(2) . . . no
P35 C36 C37 111.3(15) . . . no
P35 C36 C38 113.1(18) . . . no
P35 C36 H64 107.2(17) . . . no
C37 C36 C38 113(2) . . . no
C37 C36 H64 106(2) . . . no
C38 C36 H64 105(2) . . . no
C36 C37 H65 113.7(19) . . . no
C36 C37 H66 112(2) . . . no
C36 C37 H67 111(2) . . . no
H65 C37 H66 106(2) . . . no
H65 C37 H67 107(2) . . . no
H66 C37 H67 106.4(19) . . . no
C36 C38 H68 110(3) . . . no
C36 C38 H69 115(3) . . . no
C36 C38 H70 113(2) . . . no
H68 C38 H69 104(2) . . . no
H68 C38 H70 105(3) . . . no
H69 C38 H70 110(3) . . . no
P35 C39 C40 116(3) . . . no
P35 C39 C41 123(3) . . . no
P35 C39 H71 94(3) . . . no
C40 C39 C41 120(3) . . . no
C40 C39 H71 86(3) . . . no
C41 C39 H71 97(4) . . . no
C39 C40 H72 103(4) . . . no
C39 C40 H73 115(3) . . . no
C39 C40 H74 115(3) . . . no
H72 C40 H73 106(3) . . . no
H72 C40 H74 106(3) . . . no
H73 C40 H74 111(4) . . . no
C39 C41 H75 107(3) . . . no
C39 C41 H76 108(3) . . . no
C39 C41 H77 116(4) . . . no
H75 C41 H76 107(4) . . . no
H75 C41 H77 110(3) . . . no
H76 C41 H77 108(3) . . . no
P35 C42 C43 118.1(16) . . . no
P35 C42 C44 111(2) . . . no
P35 C42 H78 108.8(17) . . . no
C43 C42 C44 107(2) . . . no
C43 C42 H78 109(2) . . . no
C44 C42 H78 103(2) . . . no
C42 C43 H79 113(2) . . . no
C42 C43 H80 110(2) . . . no
C42 C43 H81 114(2) . . . no
H79 C43 H80 103(2) . . . no
H79 C43 H81 109(2) . . . no
H80 C43 H81 107(2) . . . no
C42 C44 H82 117(3) . . . no
C42 C44 H83 109(2) . . . no
C42 C44 H84 114(3) . . . no
H82 C44 H83 105(3) . . . no
H82 C44 H84 109(3) . . . no
H83 C44 H84 102(3) . . . no
P49 C50 C51 114.8(17) . . . no
P49 C50 C52 117.5(16) . . . no
P49 C50 H85 107.0(14) . . . no
C51 C50 C52 106.4(18) . . . no
C51 C50 H85 104.5(19) . . . no
C52 C50 H85 106(2) . . . no
C50 C51 H86 111.3(17) . . . no
C50 C51 H87 118(2) . . . no
C50 C51 H88 111(2) . . . no
H86 C51 H87 106(2) . . . no
H86 C51 H88 102(2) . . . no
H87 C51 H88 107.5(19) . . . no
C50 C52 H89 115(2) . . . no
C50 C52 H90 111.1(18) . . . no
C50 C52 H91 114(2) . . . no
H89 C52 H90 103(3) . . . no
H89 C52 H91 108(2) . . . no
H90 C52 H91 105(2) . . . no
P49 C53 C54 122.9(18) . . . no
P49 C53 C55 119.5(17) . . . no
P49 C53 H92 104.6(16) . . . no
C54 C53 C55 103(2) . . . no
C54 C53 H92 104.2(19) . . . no
C55 C53 H92 98.8(19) . . . no
C53 C54 H93 113(2) . . . no
C53 C54 H94 108(2) . . . no
C53 C54 H95 114(2) . . . no
H93 C54 H94 106(3) . . . no
H93 C54 H95 110(3) . . . no
H94 C54 H95 105(2) . . . no
C53 C55 H96 110(2) . . . no
C53 C55 H97 114(3) . . . no
C53 C55 H98 118(3) . . . no
H96 C55 H97 100(3) . . . no
H96 C55 H98 103(3) . . . no
H97 C55 H98 109(3) . . . no
P49 C56 C57 111.0(18) . . . no
P49 C56 C58 113.0(16) . . . no
P49 C56 H99 109.1(17) . . . no
C57 C56 C58 112(2) . . . no
C57 C56 H99 106(2) . . . no
C58 C56 H99 105(2) . . . no
C56 C57 H100 116(2) . . . no
C56 C57 H101 110(2) . . . no
C56 C57 H102 114(2) . . . no
H100 C57 H101 103(2) . . . no
H100 C57 H102 108(2) . . . no
H101 C57 H102 104(2) . . . no
C56 C58 H103 116(2) . . . no
C56 C58 H104 112.6(19) . . . no
C56 C58 H105 110.1(19) . . . no
H103 C58 H104 108(2) . . . no
H103 C58 H105 105(2) . . . no
H104 C58 H105 104(2) . . . no
P59 C60 C61 110.0(19) . . . no
P59 C60 C62 130(3) . . . no
P59 C60 H106 93(2) . . . no
C61 C60 C62 120(3) . . . no
C61 C60 H106 91(3) . . . no
C62 C60 H106 87(3) . . . no
C60 C61 H107 110(3) . . . no
C60 C61 H108 115(2) . . . no
C60 C61 H109 120(3) . . . no
H107 C61 H108 102(3) . . . no
H107 C61 H109 103(2) . . . no
H108 C61 H109 105(3) . . . no
C60 C62 H110 113(4) . . . no
C60 C62 H111 106(4) . . . no
C60 C62 H112 122(4) . . . no
H110 C62 H111 101(3) . . . no
H110 C62 H112 106(3) . . . no
H111 C62 H112 106(3) . . . no
P59 C63 C64 114.3(17) . . . no
P59 C63 C65 113.6(15) . . . no
P59 C63 H113 110.2(17) . . . no
C64 C63 C65 106.2(18) . . . no
C64 C63 H113 105.0(19) . . . no
C65 C63 H113 107(2) . . . no
C63 C64 H114 114(2) . . . no
C63 C64 H115 114(2) . . . no
C63 C64 H116 111(2) . . . no
H114 C64 H115 106(2) . . . no
H114 C64 H116 104(2) . . . no
H115 C64 H116 107(2) . . . no
C63 C65 H117 112(2) . . . no
C63 C65 H118 110(2) . . . no
C63 C65 H119 110.3(19) . . . no
H117 C65 H118 108(2) . . . no
H117 C65 H119 111(2) . . . no
H118 C65 H119 105(2) . . . no
P59 C66 C67 118.1(18) . . . no
P59 C66 C68 113.6(18) . . . no
P59 C66 H120 104.3(16) . . . no
C67 C66 C68 112(2) . . . no
C67 C66 H120 103(2) . . . no
C68 C66 H120 104(2) . . . no
C66 C67 H121 112(2) . . . no
C66 C67 H122 117(3) . . . no
C66 C67 H123 114(2) . . . no
H121 C67 H122 103(3) . . . no
H121 C67 H123 102(3) . . . no
H122 C67 H123 107(2) . . . no
C66 C68 H124 112(3) . . . no
C66 C68 H125 114(2) . . . no
C66 C68 H126 111(2) . . . no
H124 C68 H125 108(3) . . . no
H124 C68 H126 107(3) . . . no
H125 C68 H126 105(3) . . . no
P69 C70 C71 109.0(15) . . . no
P69 C70 C72 118.5(18) . . . no
P69 C70 H127 106.0(13) . . . no
C71 C70 C72 114.5(19) . . . no
C71 C70 H127 102(2) . . . no
C72 C70 H127 105(2) . . . no
C70 C71 H128 104(2) . . . no
C70 C71 H129 115(2) . . . no
C70 C71 H130 111(2) . . . no
H128 C71 H129 110(3) . . . no
H128 C71 H130 105(2) . . . no
H129 C71 H130 112(3) . . . no
C70 C72 H131 112(2) . . . no
C70 C72 H132 108(2) . . . no
C70 C72 H133 115(2) . . . no
H131 C72 H132 106(2) . . . no
H131 C72 H133 108(3) . . . no
H132 C72 H133 108(2) . . . no
P69 C73 C74 114(2) . . . no
P69 C73 C75 115(2) . . . no
P69 C73 H134 108(2) . . . no
C74 C73 C75 114(3) . . . no
C74 C73 H134 103(2) . . . no
C75 C73 H134 101(3) . . . no
C73 C74 H135 109(2) . . . no
C73 C74 H136 115(3) . . . no
C73 C74 H137 110(3) . . . no
H135 C74 H136 108(3) . . . no
H135 C74 H137 107(3) . . . no
H136 C74 H137 108(2) . . . no
C73 C75 H138 115(3) . . . no
C73 C75 H139 109(2) . . . no
C73 C75 H140 113(3) . . . no
H138 C75 H139 103(3) . . . no
H138 C75 H140 109(3) . . . no
H139 C75 H140 105(3) . . . no
P69 C76 C77 118(2) . . . no
P69 C76 C78 108.3(19) . . . no
P69 C76 H141 108(2) . . . no
C77 C76 C78 106(2) . . . no
C77 C76 H141 110(3) . . . no
C78 C76 H141 106(3) . . . no
C76 C77 H142 111(2) . . . no
C76 C77 H143 108(3) . . . no
C76 C77 H144 113(3) . . . no
H142 C77 H143 105(3) . . . no
H142 C77 H144 110(3) . . . no
H143 C77 H144 108(3) . . . no
C76 C78 H145 114(3) . . . no
C76 C78 H146 114(2) . . . no
C76 C78 H147 112(2) . . . no
H145 C78 H146 108(2) . . . no
H145 C78 H147 104(3) . . . no
H146 C78 H147 104(3) . . . no
P79 C80 C81 118(4) . . . no
P79 C83 C84 105.2(10) . . . no
P79 C83 C85 104.4(12) . . . no
C84 C83 C85 138.7(15) . . . no
P79 C86 C87 124(3) . . . no

loop_
_geom_bond_atom_site_label_1
_geom_bond_atom_site_label_2
_geom_bond_distance
_geom_bond_site_symmetry_1
_geom_bond_site_symmetry_2
_geom_bond_publ_flag
RU1 CL3 2.428(8) . . no
RU1 CL4 2.448(6) . . no
RU1 P5 2.255(6) . . no
RU1 P15 2.268(7) . . no
RU2 CL3 2.443(7) . . no
RU2 CL4 2.442(7) . . no
RU2 P25 2.201(6) . . no
RU2 P35 2.273(7) . . no
RU45 CL47 2.450(6) . . no
RU45 CL48 2.443(7) . . no
RU45 P49 2.189(6) . . no
RU45 P59 2.236(7) . . no
RU46 CL47 2.454(8) . . no
RU46 CL48 2.453(6) . . no
RU46 P69 2.252(6) . . no
RU46 P79 2.254(7) . . no
P5 C6 1.86(3) . . no
P5 C9 1.82(3) . . no
P5 C12 2.02(5) . . no
P15 C16 1.95(3) . . no
P15 C19 1.85(3) . . no
P15 C22 1.90(3) . . no
P25 C26 1.85(2) . . no
P25 C29 1.81(3) . . no
P25 C32 1.86(3) . . no
P35 C36 1.92(2) . . no
P35 C39 1.87(4) . . no
P35 C42 1.89(3) . . no
P49 C50 1.83(2) . . no
P49 C53 1.77(2) . . no
P49 C56 1.89(2) . . no
P59 C60 1.89(2) . . no
P59 C63 1.78(2) . . no
P59 C66 1.89(2) . . no
P69 C70 1.88(2) . . no
P69 C73 1.89(3) . . no
P69 C76 1.87(3) . . no
P79 C80 2.01(7) . . no
P79 C83 1.955(7) . . no
P79 C86 1.96(4) . . no
C6 C7 1.57(4) . . no
C6 C8 1.54(4) . . no
C6 H1 0.92(3) . . no
C7 H2 1.01(3) . . no
C7 H3 1.02(3) . . no
C7 H4 0.94(3) . . no
C8 H5 0.96(3) . . no
C8 H6 0.99(4) . . no
C8 H7 0.91(3) . . no
C9 C10 1.54(3) . . no
C9 C11 1.66(4) . . no
C9 H8 0.97(2) . . no
C10 H9 0.97(3) . . no
C10 H10 0.93(4) . . no
C10 H11 0.98(3) . . no
C11 H12 0.96(4) . . no
C11 H13 0.98(3) . . no
C11 H14 0.95(3) . . no
C12 C13 1.39(10) . . no
C12 C14 1.49(6) . . no
C12 H15 0.98(5) . . no
C13 H16 0.96(6) . . no
C13 H17 0.97(5) . . no
C13 H18 1.01(6) . . no
C14 H19 1.02(4) . . no
C14 H20 1.02(5) . . no
C14 H21 0.93(5) . . no
C16 C17 1.50(3) . . no
C16 C18 1.50(3) . . no
C16 H22 0.95(3) . . no
C17 H23 0.90(3) . . no
C17 H24 1.03(3) . . no
C17 H25 0.96(3) . . no
C18 H26 1.00(4) . . no
C18 H27 0.92(3) . . no
C18 H28 0.95(2) . . no
C19 C20 1.44(3) . . no
C19 C21 1.41(4) . . no
C19 H29 1.00(4) . . no
C20 H30 0.97(3) . . no
C20 H31 0.94(3) . . no
C20 H32 0.98(3) . . no
C21 H33 1.07(7) . . no
C21 H34 0.81(6) . . no
C21 H35 0.98(4) . . no
C22 C23 1.51(3) . . no
C22 C24 1.60(3) . . no
C22 H36 1.00(2) . . no
C23 H37 0.96(2) . . no
C23 H38 0.94(3) . . no
C23 H39 0.98(3) . . no
C24 H40 0.99(3) . . no
C24 H41 0.99(4) . . no
C24 H42 0.97(3) . . no
C26 C27 1.59(3) . . no
C26 C28 1.51(3) . . no
C26 H43 1.00(2) . . no
C27 H44 1.01(3) . . no
C27 H45 0.95(2) . . no
C27 H46 0.96(2) . . no
C28 H47 0.97(3) . . no
C28 H48 1.01(3) . . no
C28 H49 0.95(2) . . no
C29 C30 1.48(3) . . no
C29 C31 1.56(3) . . no
C29 H50 0.95(2) . . no
C30 H51 0.97(3) . . no
C30 H52 0.99(3) . . no
C30 H53 0.98(2) . . no
C31 H54 1.03(3) . . no
C31 H55 0.92(2) . . no
C31 H56 0.97(2) . . no
C32 C33 1.54(3) . . no
C32 C34 1.50(3) . . no
C32 H57 0.98(2) . . no
C33 H58 0.95(3) . . no
C33 H59 0.98(3) . . no
C33 H60 1.01(3) . . no
C34 H61 1.00(3) . . no
C34 H62 1.01(3) . . no
C34 H63 0.94(2) . . no
C36 C37 1.49(3) . . no
C36 C38 1.46(3) . . no
C36 H64 0.985(19) . . no
C37 H65 0.97(2) . . no
C37 H66 0.97(2) . . no
C37 H67 0.97(2) . . no
C38 H68 1.01(3) . . no
C38 H69 0.95(3) . . no
C38 H70 0.94(3) . . no
C39 C40 1.41(4) . . no
C39 C41 1.48(4) . . no
C39 H71 1.07(4) . . no
C40 H72 1.00(4) . . no
C40 H73 0.93(3) . . no
C40 H74 0.94(3) . . no
C41 H75 0.96(5) . . no
C41 H76 0.97(3) . . no
C41 H77 0.94(4) . . no
C42 C43 1.48(3) . . no
C42 C44 1.54(3) . . no
C42 H78 0.98(2) . . no
C43 H79 0.98(2) . . no
C43 H80 1.00(2) . . no
C43 H81 0.93(2) . . no
C44 H82 0.93(3) . . no
C44 H83 1.03(3) . . no
C44 H84 0.97(3) . . no
C50 C51 1.51(3) . . no
C50 C52 1.54(3) . . no
C50 H85 1.00(2) . . no
C51 H86 1.01(3) . . no
C51 H87 0.935(18) . . no
C51 H88 0.99(2) . . no
C52 H89 0.97(2) . . no
C52 H90 1.02(3) . . no
C52 H91 0.94(2) . . no
C53 C54 1.54(3) . . no
C53 C55 1.59(3) . . no
C53 H92 0.96(2) . . no
C54 H93 0.94(2) . . no
C54 H94 1.01(3) . . no
C54 H95 0.95(2) . . no
C55 H96 1.04(3) . . no
C55 H97 0.97(3) . . no
C55 H98 0.93(3) . . no
C56 C57 1.48(3) . . no
C56 C58 1.52(3) . . no
C56 H99 0.971(19) . . no
C57 H100 0.96(2) . . no
C57 H101 1.02(3) . . no
C57 H102 0.95(2) . . no
C58 H103 0.95(2) . . no
C58 H104 0.966(19) . . no
C58 H105 1.01(3) . . no
C60 C61 1.50(4) . . no
C60 C62 1.27(4) . . no
C60 H106 1.08(5) . . no
C61 H107 1.01(3) . . no
C61 H108 0.98(3) . . no
C61 H109 0.98(3) . . no
C62 H110 1.00(3) . . no
C62 H111 1.01(3) . . no
C62 H112 0.94(3) . . no
C63 C64 1.52(3) . . no
C63 C65 1.59(3) . . no
C63 H113 0.97(2) . . no
C64 H114 0.98(2) . . no
C64 H115 0.95(2) . . no
C64 H116 0.98(2) . . no
C65 H117 0.93(2) . . no
C65 H118 0.99(2) . . no
C65 H119 0.96(2) . . no
C66 C67 1.50(3) . . no
C66 C68 1.45(3) . . no
C66 H120 1.00(2) . . no
C67 H121 1.03(3) . . no
C67 H122 0.96(2) . . no
C67 H123 0.97(3) . . no
C68 H124 0.95(3) . . no
C68 H125 0.97(2) . . no
C68 H126 0.99(3) . . no
C70 C71 1.62(3) . . no
C70 C72 1.53(3) . . no
C70 H127 1.04(2) . . no
C71 H128 0.99(3) . . no
C71 H129 0.90(3) . . no
C71 H130 0.97(2) . . no
C72 H131 0.97(3) . . no
C72 H132 0.97(3) . . no
C72 H133 0.95(2) . . no
C73 C74 1.51(3) . . no
C73 C75 1.50(3) . . no
C73 H134 0.99(2) . . no
C74 H135 0.96(4) . . no
C74 H136 0.95(2) . . no
C74 H137 0.96(3) . . no
C75 H138 0.96(3) . . no
C75 H139 1.01(3) . . no
C75 H140 0.94(3) . . no
C76 C77 1.49(3) . . no
C76 C78 1.59(4) . . no
C76 H141 0.94(2) . . no
C77 H142 0.97(2) . . no
C77 H143 0.99(3) . . no
C77 H144 0.93(2) . . no
C78 H145 0.96(2) . . no
C78 H146 0.96(2) . . no
C78 H147 1.01(3) . . no
C80 C81 1.34(6) . . no
C83 C84 1.66(3) . . no
C83 C85 1.64(3) . . no
C86 C87 1.47(4) . . no
